data_4074201
loop_
_publ_author_name
'Shaikh, Nadim S.'
'Parkin, Sean'
'Lehmler, Hans-Joachim'

_publ_section_title
;
 The Ullmann Coupling Reaction:&#x00A0; A New Approach to
 Tetraarylstannanes
;
_journal_issue 17
_journal_name_full Organometallics
_journal_page_first 4207
_journal_paper_doi 10.1021/om060456a
_journal_volume 25
_journal_year 2006
_chemical_formula_moiety 'C24 H12 Cl8 Sn'
_chemical_formula_sum 'C24 H12 Cl8 Sn'
_chemical_formula_weight 702.63
_chemical_name_systematic
; 
Tetrakis-(3,4-dichloro-phenyl)stannane 
;
_space_group_IT_number 2
_symmetry_cell_setting triclinic
_symmetry_space_group_name_Hall '-P 1'
_symmetry_space_group_name_H-M 'P -1'
_atom_sites_solution_hydrogens geom
_atom_sites_solution_primary direct
_atom_sites_solution_secondary difmap
_audit_creation_method SHELXL-97
_cell_angle_alpha 97.9527(6)
_cell_angle_beta 98.0515(6)
_cell_angle_gamma 94.0355(7)
_cell_formula_units_Z 2
_cell_length_a 9.8948(1)
_cell_length_b 11.2574(2)
_cell_length_c 11.7771(2)
_cell_measurement_reflns_used 17136
_cell_measurement_temperature 90.0(2)
_cell_measurement_theta_max 27.48
_cell_measurement_theta_min 1.00
_cell_volume 1281.02(3)
_computing_cell_refinement 'SCALEPACK (Otwinowski & Minor, 1997)'
_computing_data_collection 'COLLECT (Nonius, 1998)'
_computing_data_reduction 'DENZO-SMN (Otwinowski & Minor, 1997)'
_computing_molecular_graphics 'XP in SHELXTL (Sheldrick, 1994)'
_computing_publication_material
; 
SHELX97-2 (Sheldrick, 1997) and local procedures 
;
_computing_structure_refinement 'SHELXL-97 (Sheldrick, 1997)'
_computing_structure_solution 'SHELXS-97 (Sheldrick, 1990)'
_diffrn_ambient_temperature 90.0(2)
_diffrn_detector_area_resol_mean 18
_diffrn_measured_fraction_theta_full .999
_diffrn_measured_fraction_theta_max .999
_diffrn_measurement_device_type 'Nonius KappaCCD diffractometer'
_diffrn_measurement_method '\w scans at fixed \c = 55\%'
_diffrn_radiation_monochromator graphite
_diffrn_radiation_source 'fine-focus sealed tube'
_diffrn_radiation_type MoK\a
_diffrn_radiation_wavelength 0.71073
_diffrn_reflns_av_R_equivalents 0.0377
_diffrn_reflns_av_sigmaI/netI 0.0307
_diffrn_reflns_limit_h_max 12
_diffrn_reflns_limit_h_min -12
_diffrn_reflns_limit_k_max 14
_diffrn_reflns_limit_k_min -14
_diffrn_reflns_limit_l_max 15
_diffrn_reflns_limit_l_min -15
_diffrn_reflns_number 29548
_diffrn_reflns_theta_full 27.49
_diffrn_reflns_theta_max 27.49
_diffrn_reflns_theta_min 1.77
_exptl_absorpt_coefficient_mu 1.845
_exptl_absorpt_correction_T_max 0.8370
_exptl_absorpt_correction_T_min 0.7444
_exptl_absorpt_correction_type multi-scan
_exptl_absorpt_process_details 'SADABS (Sheldrick, 1996)'
_exptl_crystal_colour colourless
_exptl_crystal_density_diffrn 1.822
_exptl_crystal_density_method 'not measured'
_exptl_crystal_description 'irregular block'
_exptl_crystal_F_000 684
_exptl_crystal_size_max 0.17
_exptl_crystal_size_mid 0.13
_exptl_crystal_size_min 0.10
_refine_diff_density_max .726
_refine_diff_density_min -.439
_refine_diff_density_rms .092
_refine_ls_extinction_method none
_refine_ls_goodness_of_fit_ref 1.099
_refine_ls_hydrogen_treatment constr
_refine_ls_matrix_type full
_refine_ls_number_parameters 298
_refine_ls_number_reflns 5886
_refine_ls_number_restraints 0
_refine_ls_restrained_S_all 1.099
_refine_ls_R_factor_all 0.0339
_refine_ls_R_factor_gt 0.0258
_refine_ls_shift/su_max 0.001
_refine_ls_shift/su_mean 0.000
_refine_ls_structure_factor_coef Fsqd
_refine_ls_weighting_details 'calc w=1/[\s^2^(Fo^2^)+(0.0166P)^2^+1.3970P] where P=(Fo^2^+2Fc^2^)/3'
_refine_ls_weighting_scheme calc
_refine_ls_wR_factor_gt 0.0537
_refine_ls_wR_factor_ref 0.0573
_reflns_number_gt 5135
_reflns_number_total 5886
_reflns_threshold_expression >2\s(I)
_cod_data_source_file om060456asi20060524_105305.cif
_cod_data_source_block k06010
_cod_database_code 4074201

loop_
_symmetry_equiv_pos_as_xyz
'x, y, z'
'-x, -y, -z'

loop_
_atom_site_label
_atom_site_type_symbol
_atom_site_fract_x
_atom_site_fract_y
_atom_site_fract_z
_atom_site_U_iso_or_equiv
_atom_site_adp_type
_atom_site_occupancy
_atom_site_symmetry_multiplicity
_atom_site_calc_flag
_atom_site_refinement_flags
Sn1 Sn 0.744167(16) 0.226949(13) 0.712772(13) 0.01369(5) Uani 1 1 d .
Cl1 Cl 0.75953(6) -0.14347(5) 0.31787(5) 0.02072(13) Uani 1 1 d .
Cl2 Cl 0.99904(6) 0.01473(5) 0.23834(5) 0.01759(12) Uani 1 1 d .
Cl3 Cl 0.99732(8) 0.71014(5) 0.84296(6) 0.03099(16) Uani 1 1 d .
Cl4 Cl 1.27213(6) 0.62065(5) 0.95865(5) 0.02370(13) Uani 1 1 d .
Cl5 Cl 0.38451(6) -0.17765(5) 0.76587(5) 0.02204(13) Uani 1 1 d .
Cl6 Cl 0.56510(6) -0.21203(6) 1.00274(5) 0.02379(13) Uani 1 1 d .
Cl7 Cl 0.32078(7) 0.31553(6) 0.35836(6) 0.02912(15) Uani 1 1 d .
Cl8 Cl 0.19217(7) 0.49894(6) 0.53454(7) 0.03506(17) Uani 1 1 d .
C1 C 0.8186(2) 0.1505(2) 0.55952(19) 0.0145(5) Uani 1 1 d .
C2 C 0.7707(2) 0.0381(2) 0.49567(19) 0.0147(5) Uani 1 1 d .
H2 H 0.7006 -0.0097 0.5203 0.018 Uiso 1 1 calc R
C3 C 0.8241(2) -0.00487(19) 0.39640(19) 0.0143(5) Uani 1 1 d .
C4 C 0.9279(2) 0.0648(2) 0.36092(19) 0.0143(5) Uani 1 1 d .
C5 C 0.9780(2) 0.1758(2) 0.4242(2) 0.0160(5) Uani 1 1 d .
H5 H 1.0495 0.2228 0.4004 0.019 Uiso 1 1 calc R
C6 C 0.9230(2) 0.2179(2) 0.5224(2) 0.0161(5) Uani 1 1 d .
H6 H 0.9573 0.2944 0.5654 0.019 Uiso 1 1 calc R
C7 C 0.9085(2) 0.3533(2) 0.80297(19) 0.0154(5) Uani 1 1 d .
C8 C 0.9001(2) 0.4756(2) 0.7999(2) 0.0180(5) Uani 1 1 d .
H8 H 0.8183 0.5028 0.7641 0.022 Uiso 1 1 calc R
C9 C 1.0113(3) 0.5586(2) 0.8490(2) 0.0184(5) Uani 1 1 d .
C10 C 1.1305(2) 0.5196(2) 0.9009(2) 0.0174(5) Uani 1 1 d .
C11 C 1.1399(2) 0.3984(2) 0.9061(2) 0.0209(5) Uani 1 1 d .
H11 H 1.2215 0.3717 0.9430 0.025 Uiso 1 1 calc R
C12 C 1.0292(2) 0.3161(2) 0.8569(2) 0.0182(5) Uani 1 1 d .
H12 H 1.0359 0.2328 0.8601 0.022 Uiso 1 1 calc R
C13 C 0.6843(2) 0.0900(2) 0.80950(19) 0.0143(4) Uani 1 1 d .
C14 C 0.5694(2) 0.0101(2) 0.76487(19) 0.0152(5) Uani 1 1 d .
H14 H 0.5169 0.0190 0.6931 0.018 Uiso 1 1 calc R
C15 C 0.5304(2) -0.0823(2) 0.8233(2) 0.0156(5) Uani 1 1 d .
C16 C 0.6079(2) -0.0961(2) 0.9277(2) 0.0168(5) Uani 1 1 d .
C17 C 0.7213(2) -0.0165(2) 0.9742(2) 0.0184(5) Uani 1 1 d .
H17 H 0.7732 -0.0254 1.0463 0.022 Uiso 1 1 calc R
C18 C 0.7594(2) 0.0765(2) 0.9157(2) 0.0168(5) Uani 1 1 d .
H18 H 0.8370 0.1312 0.9482 0.020 Uiso 1 1 calc R
C19 C 0.5701(2) 0.3190(2) 0.6574(2) 0.0170(5) Uani 1 1 d .
C20 C 0.5107(2) 0.2967(2) 0.5414(2) 0.0180(5) Uani 1 1 d .
H20 H 0.5499 0.2436 0.4878 0.022 Uiso 1 1 calc R
C21 C 0.3946(2) 0.3511(2) 0.5029(2) 0.0198(5) Uani 1 1 d .
C22 C 0.3377(2) 0.4297(2) 0.5798(2) 0.0228(5) Uani 1 1 d .
C23 C 0.3967(3) 0.4547(2) 0.6954(2) 0.0244(6) Uani 1 1 d .
H23 H 0.3587 0.5099 0.7481 0.029 Uiso 1 1 calc R
C24 C 0.5118(3) 0.3988(2) 0.7339(2) 0.0216(5) Uani 1 1 d .
H24 H 0.5513 0.4151 0.8134 0.026 Uiso 1 1 calc R

loop_
_atom_site_aniso_label
_atom_site_aniso_U_11
_atom_site_aniso_U_22
_atom_site_aniso_U_33
_atom_site_aniso_U_23
_atom_site_aniso_U_13
_atom_site_aniso_U_12
Sn1 0.01388(8) 0.01213(8) 0.01445(8) 0.00029(6) 0.00246(6) -0.00026(6)
Cl1 0.0217(3) 0.0161(3) 0.0215(3) -0.0048(2) 0.0035(2) -0.0033(2)
Cl2 0.0214(3) 0.0164(3) 0.0157(3) 0.0017(2) 0.0052(2) 0.0038(2)
Cl3 0.0459(4) 0.0138(3) 0.0283(3) 0.0065(2) -0.0111(3) -0.0051(3)
Cl4 0.0223(3) 0.0233(3) 0.0221(3) -0.0031(2) 0.0043(2) -0.0101(2)
Cl5 0.0172(3) 0.0233(3) 0.0235(3) 0.0068(2) -0.0030(2) -0.0066(2)
Cl6 0.0204(3) 0.0260(3) 0.0263(3) 0.0138(3) 0.0003(2) -0.0022(2)
Cl7 0.0217(3) 0.0401(4) 0.0260(3) 0.0108(3) -0.0018(3) 0.0050(3)
Cl8 0.0222(3) 0.0337(4) 0.0546(5) 0.0172(3) 0.0081(3) 0.0139(3)
C1 0.0150(11) 0.0143(11) 0.0146(11) 0.0017(9) 0.0030(9) 0.0036(9)
C2 0.0127(11) 0.0148(11) 0.0162(11) 0.0030(9) 0.0001(9) 0.0000(9)
C3 0.0151(11) 0.0108(10) 0.0156(11) 0.0006(9) -0.0018(9) 0.0021(9)
C4 0.0147(11) 0.0163(11) 0.0131(11) 0.0040(9) 0.0016(9) 0.0064(9)
C5 0.0156(11) 0.0159(11) 0.0172(11) 0.0046(9) 0.0029(9) 0.0004(9)
C6 0.0181(12) 0.0105(11) 0.0189(12) 0.0020(9) 0.0004(9) 0.0011(9)
C7 0.0173(11) 0.0137(11) 0.0146(11) -0.0003(9) 0.0048(9) -0.0022(9)
C8 0.0210(12) 0.0175(12) 0.0143(11) 0.0014(9) 0.0005(9) -0.0001(10)
C9 0.0290(13) 0.0109(11) 0.0149(11) 0.0026(9) 0.0041(10) -0.0029(10)
C10 0.0182(12) 0.0186(12) 0.0137(11) -0.0014(9) 0.0045(9) -0.0068(9)
C11 0.0168(12) 0.0216(12) 0.0244(13) 0.0004(10) 0.0051(10) 0.0034(10)
C12 0.0181(12) 0.0127(11) 0.0230(12) -0.0011(9) 0.0044(10) -0.0001(9)
C13 0.0145(11) 0.0125(11) 0.0162(11) 0.0012(9) 0.0050(9) 0.0002(9)
C14 0.0160(11) 0.0165(11) 0.0127(11) 0.0020(9) 0.0006(9) 0.0034(9)
C15 0.0111(11) 0.0156(11) 0.0191(12) 0.0003(9) 0.0019(9) -0.0013(9)
C16 0.0175(12) 0.0165(11) 0.0181(12) 0.0055(9) 0.0056(9) 0.0019(9)
C17 0.0177(12) 0.0233(12) 0.0138(11) 0.0020(9) 0.0011(9) 0.0039(10)
C18 0.0152(11) 0.0175(12) 0.0163(11) -0.0009(9) 0.0017(9) -0.0007(9)
C19 0.0173(12) 0.0127(11) 0.0219(12) 0.0039(9) 0.0057(10) -0.0002(9)
C20 0.0161(12) 0.0146(11) 0.0244(13) 0.0040(10) 0.0061(10) 0.0017(9)
C21 0.0156(11) 0.0196(12) 0.0258(13) 0.0088(10) 0.0042(10) -0.0012(9)
C22 0.0160(12) 0.0191(12) 0.0369(15) 0.0119(11) 0.0071(11) 0.0043(10)
C23 0.0224(13) 0.0185(12) 0.0344(15) 0.0010(11) 0.0129(11) 0.0054(10)
C24 0.0203(12) 0.0198(12) 0.0243(13) -0.0006(10) 0.0056(10) 0.0016(10)

loop_
_atom_type_symbol
_atom_type_description
_atom_type_scat_dispersion_real
_atom_type_scat_dispersion_imag
_atom_type_scat_source
C C .0033 .0016 'International Tables Vol C Tables 4.2.6.8 and 6.1.1.4'
H H .0000 .0000 'International Tables Vol C Tables 4.2.6.8 and 6.1.1.4'
Cl Cl .1484 .1585 'International Tables Vol C Tables 4.2.6.8 and 6.1.1.4'
Sn Sn -.6537 1.4246 'International Tables Vol C Tables 4.2.6.8 and 6.1.1.4'

loop_
_geom_angle_atom_site_label_1
_geom_angle_atom_site_label_2
_geom_angle_atom_site_label_3
_geom_angle
C7 Sn1 C1 104.40(9)
C7 Sn1 C13 114.30(9)
C1 Sn1 C13 111.00(8)
C7 Sn1 C19 110.22(9)
C1 Sn1 C19 106.84(9)
C13 Sn1 C19 109.73(9)
C6 C1 C2 118.3(2)
C6 C1 Sn1 117.24(16)
C2 C1 Sn1 124.45(17)
C3 C2 C1 120.9(2)
C3 C2 H2 119.6
C1 C2 H2 119.6
C2 C3 C4 119.6(2)
C2 C3 Cl1 119.51(17)
C4 C3 Cl1 120.93(17)
C5 C4 C3 120.3(2)
C5 C4 Cl2 118.29(18)
C3 C4 Cl2 121.39(17)
C4 C5 C6 119.5(2)
C4 C5 H5 120.3
C6 C5 H5 120.3
C5 C6 C1 121.5(2)
C5 C6 H6 119.3
C1 C6 H6 119.3
C8 C7 C12 118.6(2)
C8 C7 Sn1 119.48(17)
C12 C7 Sn1 121.68(17)
C7 C8 C9 120.4(2)
C7 C8 H8 119.8
C9 C8 H8 119.8
C10 C9 C8 120.1(2)
C10 C9 Cl3 120.91(18)
C8 C9 Cl3 119.03(19)
C9 C10 C11 120.3(2)
C9 C10 Cl4 120.89(18)
C11 C10 Cl4 118.78(19)
C10 C11 C12 119.4(2)
C10 C11 H11 120.3
C12 C11 H11 120.3
C11 C12 C7 121.2(2)
C11 C12 H12 119.4
C7 C12 H12 119.4
C14 C13 C18 118.7(2)
C14 C13 Sn1 119.56(17)
C18 C13 Sn1 121.71(17)
C15 C14 C13 121.1(2)
C15 C14 H14 119.5
C13 C14 H14 119.5
C14 C15 C16 119.5(2)
C14 C15 Cl5 119.44(17)
C16 C15 Cl5 121.02(18)
C17 C16 C15 120.1(2)
C17 C16 Cl6 118.60(18)
C15 C16 Cl6 121.25(18)
C16 C17 C18 120.1(2)
C16 C17 H17 119.9
C18 C17 H17 119.9
C17 C18 C13 120.4(2)
C17 C18 H18 119.8
C13 C18 H18 119.8
C20 C19 C24 118.5(2)
C20 C19 Sn1 119.01(17)
C24 C19 Sn1 122.43(18)
C21 C20 C19 120.7(2)
C21 C20 H20 119.6
C19 C20 H20 119.6
C22 C21 C20 120.1(2)
C22 C21 Cl7 121.05(19)
C20 C21 Cl7 118.82(19)
C21 C22 C23 120.1(2)
C21 C22 Cl8 121.2(2)
C23 C22 Cl8 118.7(2)
C22 C23 C24 119.7(2)
C22 C23 H23 120.2
C24 C23 H23 120.2
C23 C24 C19 120.9(2)
C23 C24 H24 119.6
C19 C24 H24 119.6

loop_
_geom_bond_atom_site_label_1
_geom_bond_atom_site_label_2
_geom_bond_distance
Sn1 C7 2.137(2)
Sn1 C1 2.138(2)
Sn1 C13 2.139(2)
Sn1 C19 2.143(2)
Cl1 C3 1.730(2)
Cl2 C4 1.735(2)
Cl3 C9 1.732(2)
Cl4 C10 1.736(2)
Cl5 C15 1.733(2)
Cl6 C16 1.734(2)
Cl7 C21 1.736(3)
Cl8 C22 1.738(2)
C1 C6 1.394(3)
C1 C2 1.394(3)
C2 C3 1.390(3)
C2 H2 0.9500
C3 C4 1.394(3)
C4 C5 1.384(3)
C5 C6 1.386(3)
C5 H5 0.9500
C6 H6 0.9500
C7 C8 1.390(3)
C7 C12 1.392(3)
C8 C9 1.395(3)
C8 H8 0.9500
C9 C10 1.380(3)
C10 C11 1.383(3)
C11 C12 1.388(3)
C11 H11 0.9500
C12 H12 0.9500
C13 C14 1.390(3)
C13 C18 1.396(3)
C14 C15 1.386(3)
C14 H14 0.9500
C15 C16 1.389(3)
C16 C17 1.383(3)
C17 C18 1.389(3)
C17 H17 0.9500
C18 H18 0.9500
C19 C20 1.391(3)
C19 C24 1.395(3)
C20 C21 1.389(3)
C20 H20 0.9500
C21 C22 1.383(4)
C22 C23 1.386(4)
C23 C24 1.392(3)
C23 H23 0.9500
C24 H24 0.9500

loop_
_geom_torsion_atom_site_label_1
_geom_torsion_atom_site_label_2
_geom_torsion_atom_site_label_3
_geom_torsion_atom_site_label_4
_geom_torsion
C7 Sn1 C1 C6 -22.82(19)
C13 Sn1 C1 C6 -146.44(17)
C19 Sn1 C1 C6 93.96(18)
C7 Sn1 C1 C2 156.50(19)
C13 Sn1 C1 C2 32.9(2)
C19 Sn1 C1 C2 -86.7(2)
C6 C1 C2 C3 -1.0(3)
Sn1 C1 C2 C3 179.65(16)
C1 C2 C3 C4 0.7(3)
C1 C2 C3 Cl1 -178.70(17)
C2 C3 C4 C5 0.2(3)
Cl1 C3 C4 C5 179.58(17)
C2 C3 C4 Cl2 179.48(17)
Cl1 C3 C4 Cl2 -1.1(3)
C3 C4 C5 C6 -0.7(3)
Cl2 C4 C5 C6 180.00(17)
C4 C5 C6 C1 0.3(3)
C2 C1 C6 C5 0.5(3)
Sn1 C1 C6 C5 179.90(17)
C1 Sn1 C7 C8 103.13(19)
C13 Sn1 C7 C8 -135.41(18)
C19 Sn1 C7 C8 -11.3(2)
C1 Sn1 C7 C12 -71.4(2)
C13 Sn1 C7 C12 50.1(2)
C19 Sn1 C7 C12 174.22(18)
C12 C7 C8 C9 0.6(3)
Sn1 C7 C8 C9 -174.08(17)
C7 C8 C9 C10 0.1(4)
C7 C8 C9 Cl3 179.74(18)
C8 C9 C10 C11 -1.0(4)
Cl3 C9 C10 C11 179.42(18)
C8 C9 C10 Cl4 177.96(18)
Cl3 C9 C10 Cl4 -1.6(3)
C9 C10 C11 C12 1.1(4)
Cl4 C10 C11 C12 -177.87(19)
C10 C11 C12 C7 -0.4(4)
C8 C7 C12 C11 -0.5(4)
Sn1 C7 C12 C11 174.08(18)
C7 Sn1 C13 C14 173.35(17)
C1 Sn1 C13 C14 -68.90(19)
C19 Sn1 C13 C14 48.96(19)
C7 Sn1 C13 C18 -8.1(2)
C1 Sn1 C13 C18 109.60(19)
C19 Sn1 C13 C18 -132.54(18)
C18 C13 C14 C15 -0.8(3)
Sn1 C13 C14 C15 177.76(17)
C13 C14 C15 C16 -0.6(3)
C13 C14 C15 Cl5 178.64(17)
C14 C15 C16 C17 1.5(3)
Cl5 C15 C16 C17 -177.72(18)
C14 C15 C16 Cl6 -178.77(17)
Cl5 C15 C16 Cl6 2.0(3)
C15 C16 C17 C18 -1.0(4)
Cl6 C16 C17 C18 179.23(18)
C16 C17 C18 C13 -0.4(3)
C14 C13 C18 C17 1.3(3)
Sn1 C13 C18 C17 -177.26(17)
C7 Sn1 C19 C20 127.20(18)
C1 Sn1 C19 C20 14.3(2)
C13 Sn1 C19 C20 -106.07(19)
C7 Sn1 C19 C24 -54.3(2)
C1 Sn1 C19 C24 -167.21(19)
C13 Sn1 C19 C24 72.4(2)
C24 C19 C20 C21 -1.0(3)
Sn1 C19 C20 C21 177.53(17)
C19 C20 C21 C22 0.8(4)
C19 C20 C21 Cl7 -177.57(18)
C20 C21 C22 C23 0.3(4)
Cl7 C21 C22 C23 178.6(2)
C20 C21 C22 Cl8 -179.84(18)
Cl7 C21 C22 Cl8 -1.5(3)
C21 C22 C23 C24 -1.1(4)
Cl8 C22 C23 C24 178.94(19)
C22 C23 C24 C19 1.0(4)
C20 C19 C24 C23 0.1(4)
Sn1 C19 C24 C23 -178.38(18)
